data_4303017
loop_
_publ_author_name
'Carolyn E. Burrow'
'Tara J. Burchell'
'Po-Heng Lin'
'Fatemah Habib'
'Wolfgang Wernsdorfer'
'Rodolphe Cl\'erac'
'Muralee Murugesu'

_publ_section_title
;
Salen-Based [Zn2Ln3] Complexes with Fluorescence and Single-Molecule-Magnet
Properties
;
_journal_name_full 'Inorganic Chemistry'
_journal_page_first 8051
_journal_page_last 8053
_journal_paper_doi 10.1021/ic9007944
_journal_volume 48
_journal_year 2009
_chemical_formula_sum 'C60 H65 N24 O14 Tb3 Zn2'
_chemical_formula_weight 1953.86
_chemical_name_systematic
; 
 ? 
;
_space_group_IT_number 2
_symmetry_cell_setting triclinic
_symmetry_space_group_name_Hall '-P 1'
_symmetry_space_group_name_H-M 'P -1'
_atom_sites_solution_hydrogens geom
_atom_sites_solution_primary direct
_atom_sites_solution_secondary difmap
_audit_creation_method SHELXL-97
_cell_angle_alpha 83.606(9)
_cell_angle_beta 77.265(9)
_cell_angle_gamma 69.919(8)
_cell_formula_units_Z 2
_cell_length_a 12.249(8)
_cell_length_b 16.261(11)
_cell_length_c 18.974(13)
_cell_measurement_reflns_used 7670
_cell_measurement_temperature 203(2)
_cell_measurement_theta_max 26.45
_cell_measurement_theta_min 2.53
_cell_volume 3460(4)
_computing_cell_refinement 'Bruker SMART'
_computing_data_collection 'Bruker SMART'
_computing_data_reduction 'Bruker SAINT'
_computing_molecular_graphics 'Bruker SHELXTL'
_computing_publication_material 'Bruker SHELXTL'
_computing_structure_refinement 'SHELXL-97 (Sheldrick, 1997)'
_computing_structure_solution 'SHELXS-97 (Sheldrick, 1990)'
_diffrn_ambient_temperature 203(2)
_diffrn_measured_fraction_theta_full 0.981
_diffrn_measured_fraction_theta_max 0.981
_diffrn_measurement_device_type 'CCD area detector'
_diffrn_measurement_method 'phi and omega scans'
_diffrn_radiation_monochromator graphite
_diffrn_radiation_source 'fine-focus sealed tube'
_diffrn_radiation_type MoK\a
_diffrn_radiation_wavelength 0.71073
_diffrn_reflns_av_R_equivalents 0.0384
_diffrn_reflns_av_sigmaI/netI 0.0598
_diffrn_reflns_limit_h_max 14
_diffrn_reflns_limit_h_min -14
_diffrn_reflns_limit_k_max 19
_diffrn_reflns_limit_k_min -19
_diffrn_reflns_limit_l_max 22
_diffrn_reflns_limit_l_min -21
_diffrn_reflns_number 27013
_diffrn_reflns_theta_full 25.35
_diffrn_reflns_theta_max 25.35
_diffrn_reflns_theta_min 2.20
_exptl_absorpt_coefficient_mu 3.791
_exptl_absorpt_correction_T_max 0.388
_exptl_absorpt_correction_T_min 0.301
_exptl_absorpt_correction_type multi-scan
_exptl_absorpt_process_details SADABS
_exptl_crystal_colour yellow
_exptl_crystal_density_diffrn 1.876
_exptl_crystal_density_meas ?
_exptl_crystal_density_method 'not measured'
_exptl_crystal_description cube
_exptl_crystal_F_000 1920
_exptl_crystal_size_max 0.35
_exptl_crystal_size_mid 0.30
_exptl_crystal_size_min 0.25
_refine_diff_density_max 2.429
_refine_diff_density_min -1.227
_refine_diff_density_rms 0.157
_refine_ls_extinction_method none
_refine_ls_goodness_of_fit_ref 1.020
_refine_ls_hydrogen_treatment constr
_refine_ls_matrix_type full
_refine_ls_number_parameters 928
_refine_ls_number_reflns 12431
_refine_ls_number_restraints 285
_refine_ls_restrained_S_all 1.062
_refine_ls_R_factor_all 0.0700
_refine_ls_R_factor_gt 0.0480
_refine_ls_shift/su_max 0.001
_refine_ls_shift/su_mean 0.000
_refine_ls_structure_factor_coef Fsqd
_refine_ls_weighting_details 'calc w=1/[\s^2^(Fo^2^)+(0.0634P)^2^+17.4339P] where P=(Fo^2^+2Fc^2^)/3'
_refine_ls_weighting_scheme calc
_refine_ls_wR_factor_gt 0.1233
_refine_ls_wR_factor_ref 0.1356
_reflns_number_gt 9328
_reflns_number_total 12431
_reflns_threshold_expression >2sigma(I)
_cod_data_source_file ic9007944_si_002.cif
_cod_data_source_block 07055
_cod_depositor_comments
;
The following automatic conversions were performed:
'_symmetry_cell_setting' value 'Triclinic' changed to 'triclinic'
according to '/home/saulius/struct/CIF-dictionaries/cif_core.dic'
dictionary named 'cif_core.dic' version 2.4.1 from 2010-06-29.

Automatic conversion script
Id: cif_fix_enum 1527 2010-12-29 10:47:43Z saulius 

The following automatic conversions were performed:

'_exptl_crystal_density_meas' value 'n/a' was changed to '?' - the
value is perceived as not measured.

Automatic conversion script
Id: cif_fix_values 3008 2015-01-20 13:52:24Z robertas 
;
_cod_database_code 4303017

loop_
_symmetry_equiv_pos_as_xyz
'x, y, z'
'-x, -y, -z'

loop_
_atom_site_label
_atom_site_type_symbol
_atom_site_fract_x
_atom_site_fract_y
_atom_site_fract_z
_atom_site_U_iso_or_equiv
_atom_site_adp_type
_atom_site_occupancy
_atom_site_symmetry_multiplicity
_atom_site_calc_flag
_atom_site_refinement_flags
_atom_site_disorder_assembly
_atom_site_disorder_group
Tb1 Tb -0.08781(3) 0.24169(2) 0.803683(19) 0.03136(9) Uani 1 1 d . . .
Tb2 Tb 0.19572(3) 0.17546(2) 0.67459(2) 0.03284(9) Uani 1 1 d . . .
Tb3 Tb 0.05090(3) 0.01943(2) 0.75128(2) 0.03390(9) Uani 1 1 d . . .
Zn1 Zn -0.16750(8) 0.45791(6) 0.86082(5) 0.0405(2) Uani 1 1 d . . .
Zn2 Zn 0.30784(8) 0.34679(6) 0.59606(5) 0.0424(2) Uani 1 1 d . . .
N1 N -0.2116(6) 0.5654(4) 0.7916(4) 0.051(2) Uani 1 1 d . . .
N2 N -0.0289(6) 0.5018(4) 0.8613(4) 0.0445(17) Uani 1 1 d . . .
N3 N 0.2792(6) 0.4495(5) 0.6587(4) 0.0505(19) Uani 1 1 d . . .
N4 N 0.2232(7) 0.4451(5) 0.5315(4) 0.0517(19) Uani 1 1 d . . .
N5 N -0.0609(6) -0.0819(4) 0.8051(4) 0.0479(18) Uani 1 1 d . . .
N6 N 0.1526(6) -0.1301(5) 0.7040(5) 0.067(3) Uani 1 1 d . . .
O1 O -0.2642(4) 0.2772(4) 0.7399(3) 0.0433(14) Uani 1 1 d . . .
O2 O -0.2099(4) 0.3888(3) 0.7954(3) 0.0383(13) Uani 1 1 d . . .
O3 O -0.0574(4) 0.3349(3) 0.8765(3) 0.0396(13) Uani 1 1 d . . .
O4 O -0.0072(5) 0.1826(3) 0.9377(3) 0.0443(14) Uani 1 1 d . . .
O5 O 0.3444(5) 0.1377(4) 0.7735(3) 0.0496(15) Uani 1 1 d . . .
O6 O 0.2947(4) 0.2704(4) 0.6885(3) 0.0412(13) Uani 1 1 d . . .
O7 O 0.2144(4) 0.2738(3) 0.5751(3) 0.0386(13) Uani 1 1 d . . .
O8 O 0.1705(4) 0.1407(4) 0.5453(3) 0.0412(13) Uani 1 1 d . . .
O9 O -0.2502(5) 0.2341(4) 0.9071(3) 0.0460(15) Uani 1 1 d . . .
O10 O -0.1195(4) 0.1051(3) 0.8261(3) 0.0375(13) Uani 1 1 d . . .
O11 O 0.2306(4) 0.0228(3) 0.6781(3) 0.0374(13) Uani 1 1 d . . .
O12 O 0.4041(4) 0.0816(4) 0.6228(4) 0.0560(18) Uani 1 1 d . . .
O13 O 0.0028(4) 0.1601(3) 0.6930(3) 0.0342(12) Uani 1 1 d . . .
H13 H -0.0399 0.1723 0.6523 0.041 Uiso 1 1 calc R . .
O14 O 0.1033(4) 0.1397(3) 0.7911(3) 0.0327(12) Uani 1 1 d . . .
H14 H 0.1461 0.1283 0.8316 0.039 Uiso 1 1 calc R . .
N60 N -0.2970(6) 0.5017(4) 0.9596(4) 0.0442(16) Uani 1 1 d DU . .
N61 N -0.3480(8) 0.5682(6) 0.9529(6) 0.083(3) Uani 1 1 d DU . .
N62 N -0.4080(10) 0.6432(7) 0.9567(8) 0.118(4) Uani 1 1 d DU . .
N70 N 0.4836(7) 0.3011(5) 0.5564(4) 0.075(2) Uani 1 1 d DU . .
N71 N 0.5123(6) 0.3348(4) 0.5121(4) 0.0410(16) Uani 1 1 d DU . .
N72 N 0.5756(10) 0.3553(8) 0.4621(6) 0.124(4) Uani 1 1 d DU . .
N80 N 0.1616(6) -0.0499(5) 0.8457(4) 0.0542(18) Uani 1 1 d DU . .
N81 N 0.2372(8) -0.1108(5) 0.8529(5) 0.075(2) Uani 1 1 d DU . .
N82 N 0.3154(11) -0.1731(8) 0.8613(7) 0.129(5) Uani 1 1 d DU . .
N90 N -0.0626(7) 0.0120(5) 0.6622(5) 0.068(2) Uani 1 1 d DU . .
N91 N -0.1508(7) -0.0004(5) 0.6660(5) 0.073(2) Uani 1 1 d DU . .
N92 N -0.2377(8) -0.0155(8) 0.6706(7) 0.116(4) Uani 1 1 d DU . .
N100 N 0.0373(6) 0.3089(4) 0.7174(4) 0.0514(19) Uani 1 1 d DU . .
N101 N 0.0276(6) 0.3831(4) 0.7004(4) 0.058(2) Uani 1 1 d DU . .
N102 N 0.0164(7) 0.4548(5) 0.6845(5) 0.077(3) Uani 1 1 d DU . .
N120 N 0.7967(16) 0.1742(17) 0.4806(10) 0.238(8) Uani 1 1 d DU . .
C120 C 0.8206(15) 0.1924(15) 0.5250(9) 0.200(7) Uani 1 1 d DU . .
C121 C 0.8734(12) 0.2211(15) 0.5680(8) 0.199(7) Uani 1 1 d DU . .
H12A H 0.8191 0.2754 0.5891 0.299 Uiso 1 1 calc R . .
H12B H 0.9441 0.2312 0.5395 0.299 Uiso 1 1 calc R . .
H12C H 0.8949 0.1774 0.6062 0.299 Uiso 1 1 calc R . .
N130 N 0.2362(12) 0.6304(10) 0.8210(11) 0.176(5) Uani 1 1 d DU . .
C130 C 0.3179(12) 0.6148(11) 0.8415(11) 0.140(5) Uani 1 1 d DU . .
C131 C 0.4209(12) 0.5969(10) 0.8690(9) 0.125(5) Uani 1 1 d DU . .
H13A H 0.4439 0.6491 0.8637 0.187 Uiso 1 1 calc R . .
H13B H 0.4841 0.5500 0.8427 0.187 Uiso 1 1 calc R . .
H13C H 0.4060 0.5793 0.9198 0.187 Uiso 1 1 calc R . .
N140 N 0.6065(13) 0.8346(9) 0.8640(5) 0.150(5) Uani 1 1 d DU . .
C140 C 0.6024(19) 0.8363(14) 0.8062(6) 0.181(6) Uani 1 1 d DU . .
C141 C 0.610(3) 0.8487(17) 0.7297(6) 0.250(10) Uani 1 1 d DU . .
H14A H 0.6930 0.8347 0.7060 0.375 Uiso 1 1 calc R . .
H14B H 0.5676 0.9093 0.7181 0.375 Uiso 1 1 calc R . .
H14C H 0.5762 0.8106 0.7130 0.375 Uiso 1 1 calc R . .
C1 C -0.3130(7) 0.2158(6) 0.7202(6) 0.055(2) Uani 1 1 d . . .
H1A H -0.3789 0.2472 0.6965 0.083 Uiso 1 1 calc R . .
H1B H -0.3405 0.1848 0.7633 0.083 Uiso 1 1 calc R . .
H1C H -0.2524 0.1741 0.6875 0.083 Uiso 1 1 calc R . .
C2 C -0.3101(6) 0.3620(5) 0.7138(4) 0.042(2) Uani 1 1 d . . .
C3 C -0.3822(7) 0.3900(7) 0.6638(5) 0.054(2) Uani 1 1 d . . .
H3A H -0.4078 0.3499 0.6455 0.064 Uiso 1 1 calc R . .
C4 C -0.4170(8) 0.4761(7) 0.6408(6) 0.062(3) Uani 1 1 d . . .
H4A H -0.4663 0.4948 0.6065 0.074 Uiso 1 1 calc R . .
C5 C -0.3819(8) 0.5336(7) 0.6662(5) 0.059(3) Uani 1 1 d . . .
H5A H -0.4060 0.5922 0.6488 0.071 Uiso 1 1 calc R . .
C6 C -0.3094(7) 0.5096(6) 0.7187(5) 0.047(2) Uani 1 1 d . . .
C7 C -0.2753(6) 0.4214(5) 0.7454(4) 0.039(2) Uani 1 1 d . . .
C8 C -0.2679(7) 0.5749(6) 0.7408(5) 0.051(2) Uani 1 1 d . . .
H8 H -0.2843 0.6292 0.7151 0.062 Uiso 1 1 calc R . .
C9 C -0.1653(8) 0.6304(5) 0.8094(6) 0.058(3) Uani 1 1 d . . .
H9A H -0.2154 0.6598 0.8533 0.069 Uiso 1 1 calc R . .
H9B H -0.1663 0.6748 0.7698 0.069 Uiso 1 1 calc R . .
C10 C -0.0398(8) 0.5860(6) 0.8211(6) 0.062(3) Uani 1 1 d . . .
H10D H 0.0149 0.5761 0.7743 0.074 Uiso 1 1 calc R . .
H10E H -0.0183 0.6240 0.8483 0.074 Uiso 1 1 calc R . .
C11 C 0.0507(7) 0.4649(6) 0.8976(5) 0.049(2) Uani 1 1 d . . .
H11 H 0.1011 0.4957 0.9020 0.059 Uiso 1 1 calc R . .
C12 C 0.0711(7) 0.3784(5) 0.9333(5) 0.045(2) Uani 1 1 d . . .
C13 C 0.1520(8) 0.3523(7) 0.9809(6) 0.060(3) Uani 1 1 d . . .
H13Z H 0.1870 0.3921 0.9902 0.072 Uiso 1 1 calc R . .
C14 C 0.1803(9) 0.2708(7) 1.0133(6) 0.066(3) Uani 1 1 d . . .
H14Z H 0.2351 0.2545 1.0443 0.079 Uiso 1 1 calc R . .
C15 C 0.1282(8) 0.2123(7) 1.0007(5) 0.055(2) Uani 1 1 d . . .
H15A H 0.1472 0.1561 1.0232 0.066 Uiso 1 1 calc R . .
C16 C 0.0494(7) 0.2360(5) 0.9555(4) 0.0388(19) Uani 1 1 d . . .
C17 C 0.0185(6) 0.3189(5) 0.9211(4) 0.0379(18) Uani 1 1 d . . .
C18 C 0.0005(9) 0.1029(6) 0.9790(5) 0.061(3) Uani 1 1 d . . .
H18A H 0.0313 0.1034 1.0218 0.092 Uiso 1 1 calc R . .
H18B H 0.0531 0.0539 0.9501 0.092 Uiso 1 1 calc R . .
H18C H -0.0777 0.0971 0.9933 0.092 Uiso 1 1 calc R . .
C19 C 0.3856(10) 0.0575(7) 0.8132(7) 0.077(3) Uani 1 1 d . . .
H19A H 0.4342 0.0637 0.8450 0.116 Uiso 1 1 calc R . .
H19B H 0.4323 0.0113 0.7799 0.116 Uiso 1 1 calc R . .
H19C H 0.3183 0.0426 0.8418 0.116 Uiso 1 1 calc R . .
C20 C 0.3629(7) 0.2109(6) 0.7934(4) 0.045(2) Uani 1 1 d . . .
C21 C 0.4049(8) 0.2122(7) 0.8543(6) 0.063(3) Uani 1 1 d . . .
H21A H 0.4255 0.1620 0.8849 0.076 Uiso 1 1 calc R . .
C22 C 0.4158(9) 0.2906(8) 0.8694(6) 0.074(3) Uani 1 1 d . . .
H22A H 0.4455 0.2934 0.9104 0.088 Uiso 1 1 calc R . .
C23 C 0.3841(8) 0.3631(7) 0.8255(6) 0.062(3) Uani 1 1 d . . .
H23 H 0.3896 0.4158 0.8378 0.075 Uiso 1 1 calc R . .
C24 C 0.3431(7) 0.3614(6) 0.7620(5) 0.047(2) Uani 1 1 d . . .
C25 C 0.3324(6) 0.2825(5) 0.7462(4) 0.041(2) Uani 1 1 d . . .
C26 C 0.3036(8) 0.4427(6) 0.7196(6) 0.055(2) Uani 1 1 d . . .
H26 H 0.2960 0.4948 0.7403 0.065 Uiso 1 1 calc R . .
C27 C 0.2277(9) 0.5363(6) 0.6236(5) 0.059(3) Uani 1 1 d . . .
H27A H 0.2675 0.5765 0.6314 0.071 Uiso 1 1 calc R . .
H27B H 0.1432 0.5610 0.6448 0.071 Uiso 1 1 calc R . .
C28 C 0.2438(10) 0.5251(6) 0.5426(6) 0.066(3) Uani 1 1 d . . .
H28A H 0.1877 0.5755 0.5217 0.079 Uiso 1 1 calc R . .
H28B H 0.3243 0.5223 0.5183 0.079 Uiso 1 1 calc R . .
C29 C 0.1640(8) 0.4388(6) 0.4860(5) 0.058(3) Uani 1 1 d . . .
H29 H 0.1316 0.4897 0.4585 0.070 Uiso 1 1 calc R . .
C30 C 0.1424(7) 0.3611(6) 0.4732(5) 0.046(2) Uani 1 1 d . . .
C31 C 0.0899(8) 0.3627(7) 0.4123(5) 0.062(3) Uani 1 1 d . . .
H31A H 0.0679 0.4148 0.3840 0.074 Uiso 1 1 calc R . .
C32 C 0.0713(8) 0.2917(7) 0.3949(6) 0.064(3) Uani 1 1 d . . .
H32A H 0.0398 0.2936 0.3536 0.076 Uiso 1 1 calc R . .
C33 C 0.0983(7) 0.2160(7) 0.4372(5) 0.052(2) Uani 1 1 d . . .
H33A H 0.0854 0.1663 0.4247 0.062 Uiso 1 1 calc R . .
C34 C 0.1435(6) 0.2125(6) 0.4969(4) 0.043(2) Uani 1 1 d . . .
C35 C 0.1684(6) 0.2840(5) 0.5167(4) 0.0387(19) Uani 1 1 d . . .
C36 C 0.1557(8) 0.0622(6) 0.5251(5) 0.055(2) Uani 1 1 d . . .
H36A H 0.1474 0.0684 0.4750 0.083 Uiso 1 1 calc R . .
H36B H 0.0854 0.0537 0.5557 0.083 Uiso 1 1 calc R . .
H36C H 0.2246 0.0120 0.5313 0.083 Uiso 1 1 calc R . .
C37 C -0.3023(9) 0.2957(6) 0.9624(6) 0.070(3) Uani 1 1 d . . .
H37A H -0.3656 0.2802 0.9954 0.105 Uiso 1 1 calc R . .
H37B H -0.3344 0.3538 0.9409 0.105 Uiso 1 1 calc R . .
H37C H -0.2427 0.2954 0.9887 0.105 Uiso 1 1 calc R . .
C38 C -0.2830(6) 0.1604(5) 0.9200(4) 0.0371(18) Uani 1 1 d . . .
C39 C -0.3749(7) 0.1499(6) 0.9729(5) 0.048(2) Uani 1 1 d . . .
H39A H -0.4203 0.1957 1.0041 0.058 Uiso 1 1 calc R . .
C40 C -0.4006(7) 0.0751(6) 0.9806(5) 0.057(3) Uani 1 1 d . . .
H40A H -0.4645 0.0695 1.0164 0.068 Uiso 1 1 calc R . .
C41 C -0.3335(7) 0.0060(6) 0.9359(5) 0.049(2) Uani 1 1 d . . .
H41 H -0.3538 -0.0454 0.9408 0.059 Uiso 1 1 calc R . .
C42 C -0.2348(6) 0.0120(5) 0.8828(4) 0.0393(19) Uani 1 1 d . . .
C43 C -0.2105(6) 0.0900(5) 0.8745(4) 0.0319(17) Uani 1 1 d . . .
C44 C -0.1643(7) -0.0669(5) 0.8452(5) 0.044(2) Uani 1 1 d . . .
H44A H -0.1974 -0.1121 0.8506 0.053 Uiso 1 1 calc R . .
C45 C 0.0024(11) -0.1732(6) 0.7846(7) 0.085(4) Uani 1 1 d . . .
H45A H 0.0513 -0.2031 0.8204 0.102 Uiso 1 1 calc R . .
H45B H -0.0560 -0.2026 0.7865 0.102 Uiso 1 1 calc R . .
C46 C 0.0738(11) -0.1826(8) 0.7171(10) 0.118(6) Uani 1 1 d . . .
H46A H 0.0238 -0.1658 0.6806 0.142 Uiso 1 1 calc R . .
H46B H 0.1219 -0.2445 0.7112 0.142 Uiso 1 1 calc R . .
C47 C 0.2607(8) -0.1653(6) 0.6736(6) 0.059(3) Uani 1 1 d . . .
H47A H 0.2847 -0.2260 0.6679 0.071 Uiso 1 1 calc R . .
C48 C 0.3493(7) -0.1266(5) 0.6472(5) 0.050(2) Uani 1 1 d . . .
C49 C 0.4593(9) -0.1817(7) 0.6128(8) 0.089(4) Uani 1 1 d . . .
H49A H 0.4695 -0.2408 0.6074 0.107 Uiso 1 1 calc R . .
C50 C 0.5501(11) -0.1521(8) 0.5878(10) 0.143(7) Uani 1 1 d . . .
H50A H 0.6249 -0.1913 0.5684 0.172 Uiso 1 1 calc R . .
C51 C 0.5352(10) -0.0643(8) 0.5900(9) 0.133(6) Uani 1 1 d . . .
H51 H 0.5991 -0.0438 0.5705 0.159 Uiso 1 1 calc R . .
C52 C 0.4276(7) -0.0068(6) 0.6205(6) 0.060(3) Uani 1 1 d . . .
C53 C 0.3325(6) -0.0365(5) 0.6491(5) 0.042(2) Uani 1 1 d . . .
C54 C 0.5080(8) 0.1089(7) 0.6052(8) 0.091(4) Uani 1 1 d . . .
H54A H 0.5762 0.0606 0.5847 0.136 Uiso 1 1 calc R . .
H54B H 0.5220 0.1263 0.6488 0.136 Uiso 1 1 calc R . .
H54C H 0.4954 0.1580 0.5704 0.136 Uiso 1 1 calc R . .

loop_
_atom_site_aniso_label
_atom_site_aniso_U_11
_atom_site_aniso_U_22
_atom_site_aniso_U_33
_atom_site_aniso_U_23
_atom_site_aniso_U_13
_atom_site_aniso_U_12
Tb1 0.02860(16) 0.02741(17) 0.03482(19) 0.00061(14) -0.00308(14) -0.00759(13)
Tb2 0.02647(15) 0.03097(18) 0.0360(2) 0.00122(15) -0.00503(14) -0.00451(13)
Tb3 0.03209(16) 0.02822(18) 0.0393(2) -0.00113(15) -0.00676(14) -0.00740(14)
Zn1 0.0409(4) 0.0319(5) 0.0450(5) -0.0003(4) -0.0058(4) -0.0092(4)
Zn2 0.0385(4) 0.0429(5) 0.0445(5) -0.0032(4) -0.0035(4) -0.0141(4)
N1 0.049(4) 0.037(4) 0.055(5) -0.004(3) 0.002(3) -0.007(3)
N2 0.045(3) 0.035(3) 0.054(4) 0.001(3) -0.004(3) -0.019(3)
N3 0.047(4) 0.048(4) 0.055(5) -0.004(4) -0.006(3) -0.016(3)
N4 0.065(4) 0.043(4) 0.048(4) 0.004(3) -0.008(4) -0.023(3)
N5 0.063(4) 0.037(4) 0.048(4) -0.012(3) -0.009(3) -0.019(3)
N6 0.048(4) 0.038(4) 0.103(7) -0.023(4) 0.014(4) -0.013(3)
O1 0.034(2) 0.046(3) 0.046(3) -0.006(3) -0.007(2) -0.006(2)
O2 0.032(2) 0.034(3) 0.043(3) -0.002(2) -0.009(2) -0.001(2)
O3 0.041(3) 0.033(3) 0.048(3) 0.004(2) -0.016(2) -0.013(2)
O4 0.059(3) 0.033(3) 0.043(3) 0.006(2) -0.020(3) -0.015(2)
O5 0.045(3) 0.050(3) 0.061(4) 0.008(3) -0.024(3) -0.019(3)
O6 0.040(3) 0.047(3) 0.038(3) -0.002(2) -0.014(2) -0.012(2)
O7 0.036(2) 0.043(3) 0.034(3) 0.001(2) -0.007(2) -0.010(2)
O8 0.041(3) 0.044(3) 0.039(3) 0.001(2) -0.013(2) -0.013(2)
O9 0.045(3) 0.041(3) 0.046(3) -0.007(3) 0.012(2) -0.018(2)
O10 0.036(2) 0.036(3) 0.039(3) -0.003(2) -0.001(2) -0.013(2)
O11 0.030(2) 0.035(3) 0.039(3) -0.003(2) -0.006(2) -0.001(2)
O12 0.025(2) 0.043(3) 0.090(5) -0.005(3) 0.006(3) -0.007(2)
O13 0.031(2) 0.041(3) 0.028(3) -0.003(2) -0.007(2) -0.007(2)
O14 0.028(2) 0.035(3) 0.037(3) 0.001(2) -0.012(2) -0.010(2)
N60 0.055(3) 0.039(3) 0.055(4) 0.005(3) -0.010(3) -0.037(3)
N61 0.066(5) 0.093(5) 0.089(5) -0.023(5) -0.004(4) -0.027(4)
N62 0.079(6) 0.094(6) 0.158(10) -0.042(7) -0.016(7) 0.009(5)
N70 0.055(4) 0.068(5) 0.092(6) -0.031(4) -0.017(4) 0.004(4)
N71 0.059(3) 0.013(3) 0.058(4) 0.000(3) -0.042(3) -0.002(3)
N72 0.115(8) 0.098(8) 0.141(9) 0.007(7) -0.009(7) -0.028(6)
N80 0.065(4) 0.048(4) 0.064(4) 0.003(3) -0.029(3) -0.027(3)
N81 0.097(5) 0.060(5) 0.076(5) 0.011(4) -0.043(4) -0.023(4)
N82 0.143(8) 0.100(8) 0.110(8) 0.004(7) -0.064(7) 0.025(6)
N90 0.085(4) 0.056(4) 0.073(5) 0.006(4) -0.039(4) -0.024(4)
N91 0.084(4) 0.057(4) 0.086(5) -0.018(4) -0.048(4) -0.011(4)
N92 0.076(5) 0.119(8) 0.164(9) -0.054(7) -0.049(6) -0.013(5)
N100 0.043(3) 0.025(3) 0.072(5) 0.007(3) 0.009(3) -0.009(3)
N101 0.039(3) 0.033(3) 0.070(4) 0.016(3) 0.024(3) 0.000(3)
N102 0.066(5) 0.035(4) 0.094(6) 0.020(4) 0.023(4) -0.002(4)
N120 0.137(11) 0.367(17) 0.156(12) 0.000(12) -0.019(10) -0.022(12)
C120 0.087(9) 0.348(15) 0.082(9) 0.055(9) -0.004(7) 0.007(10)
C121 0.060(8) 0.389(19) 0.070(9) 0.043(11) 0.016(6) -0.009(10)
N130 0.138(7) 0.104(8) 0.297(14) -0.075(9) -0.101(8) 0.004(8)
C130 0.105(7) 0.097(8) 0.224(12) -0.073(8) -0.061(8) -0.003(8)
C131 0.097(7) 0.105(9) 0.162(12) -0.053(9) -0.034(7) 0.001(8)
N140 0.145(10) 0.111(9) 0.191(8) -0.060(9) -0.040(10) -0.019(8)
C140 0.181(11) 0.125(10) 0.202(8) -0.058(12) -0.088(12) 0.039(9)
C141 0.270(17) 0.188(16) 0.211(9) -0.037(16) -0.065(16) 0.047(15)
C1 0.043(4) 0.056(5) 0.079(7) -0.017(5) -0.016(4) -0.025(4)
C2 0.030(3) 0.047(5) 0.046(5) -0.007(4) -0.003(3) -0.010(3)
C3 0.040(4) 0.069(6) 0.046(5) 0.000(4) -0.011(4) -0.009(4)
C4 0.052(5) 0.069(6) 0.064(6) 0.010(5) -0.031(4) -0.010(5)
C5 0.052(5) 0.053(6) 0.052(6) 0.013(5) -0.012(4) 0.005(4)
C6 0.030(4) 0.043(5) 0.051(5) -0.004(4) -0.004(4) 0.008(3)
C7 0.029(3) 0.045(5) 0.033(4) -0.001(3) -0.005(3) 0.001(3)
C8 0.044(4) 0.037(5) 0.050(5) 0.010(4) -0.004(4) 0.008(4)
C9 0.065(5) 0.025(4) 0.072(7) 0.004(4) -0.001(5) -0.011(4)
C10 0.067(5) 0.049(5) 0.067(6) 0.003(5) -0.002(5) -0.025(4)
C11 0.046(4) 0.046(5) 0.061(6) -0.012(4) -0.002(4) -0.024(4)
C12 0.048(4) 0.043(4) 0.045(5) -0.004(4) -0.005(4) -0.018(4)
C13 0.055(5) 0.062(6) 0.075(7) -0.010(5) -0.021(5) -0.025(4)
C14 0.078(6) 0.073(7) 0.062(6) -0.002(5) -0.043(5) -0.025(5)
C15 0.067(5) 0.061(6) 0.041(5) 0.005(4) -0.024(4) -0.021(5)
C16 0.050(4) 0.045(4) 0.026(4) -0.001(3) -0.011(3) -0.019(4)
C17 0.036(4) 0.041(4) 0.039(4) -0.008(3) -0.007(3) -0.014(3)
C18 0.079(6) 0.049(5) 0.063(6) 0.026(5) -0.029(5) -0.029(5)
C19 0.085(6) 0.063(6) 0.100(8) 0.018(6) -0.062(6) -0.023(5)
C20 0.040(4) 0.058(5) 0.036(4) 0.001(4) -0.011(3) -0.015(4)
C21 0.056(5) 0.073(7) 0.065(6) -0.007(5) -0.030(5) -0.015(5)
C22 0.076(6) 0.083(8) 0.073(7) -0.005(6) -0.037(5) -0.025(6)
C23 0.057(5) 0.060(6) 0.073(7) -0.019(5) -0.017(5) -0.015(5)
C24 0.046(4) 0.048(5) 0.050(5) -0.010(4) -0.017(4) -0.011(4)
C25 0.032(3) 0.048(5) 0.043(5) -0.010(4) -0.006(3) -0.011(3)
C26 0.050(5) 0.042(5) 0.068(6) -0.012(4) -0.009(4) -0.010(4)
C27 0.083(6) 0.030(4) 0.065(6) 0.005(4) -0.013(5) -0.022(4)
C28 0.089(7) 0.047(5) 0.065(6) 0.010(5) -0.007(5) -0.035(5)
C29 0.058(5) 0.055(6) 0.043(5) 0.010(4) 0.002(4) -0.007(4)
C30 0.047(4) 0.046(5) 0.042(5) 0.002(4) -0.002(4) -0.014(4)
C31 0.063(5) 0.070(6) 0.041(5) 0.018(5) -0.018(4) -0.009(5)
C32 0.071(5) 0.076(7) 0.063(6) 0.003(5) -0.035(5) -0.037(5)
C33 0.055(5) 0.068(6) 0.035(5) 0.003(4) -0.012(4) -0.024(4)
C34 0.034(4) 0.053(5) 0.042(5) 0.006(4) -0.009(3) -0.013(3)
C35 0.028(3) 0.052(5) 0.030(4) 0.004(4) -0.004(3) -0.009(3)
C36 0.062(5) 0.053(5) 0.061(6) -0.003(4) -0.026(4) -0.023(4)
C37 0.083(6) 0.053(5) 0.072(7) -0.027(5) 0.033(5) -0.041(5)
C38 0.037(4) 0.036(4) 0.040(4) 0.004(3) -0.010(3) -0.013(3)
C39 0.039(4) 0.052(5) 0.051(5) 0.002(4) -0.002(4) -0.016(4)
C40 0.035(4) 0.072(6) 0.056(6) 0.013(5) 0.001(4) -0.020(4)
C41 0.041(4) 0.046(5) 0.063(6) 0.011(4) -0.011(4) -0.022(4)
C42 0.036(4) 0.032(4) 0.051(5) 0.008(4) -0.016(3) -0.012(3)
C43 0.031(3) 0.032(4) 0.036(4) 0.003(3) -0.010(3) -0.014(3)
C44 0.044(4) 0.042(4) 0.048(5) 0.002(4) -0.013(4) -0.016(4)
C45 0.098(7) 0.042(5) 0.109(9) -0.024(6) 0.027(7) -0.037(5)
C46 0.083(7) 0.065(7) 0.201(16) -0.051(9) 0.035(9) -0.041(6)
C47 0.059(5) 0.029(4) 0.082(7) -0.011(4) -0.007(5) -0.007(4)
C48 0.041(4) 0.037(4) 0.068(6) -0.013(4) -0.004(4) -0.007(4)
C49 0.050(5) 0.050(6) 0.145(11) -0.036(7) 0.017(6) -0.001(5)
C50 0.074(7) 0.056(7) 0.245(18) -0.057(9) 0.077(10) -0.003(6)
C51 0.068(6) 0.064(7) 0.225(16) -0.064(8) 0.087(8) -0.024(5)
C52 0.034(4) 0.037(5) 0.100(8) -0.015(5) -0.003(5) -0.003(4)
C53 0.034(4) 0.040(4) 0.048(5) -0.005(4) -0.003(3) -0.007(3)
C54 0.037(5) 0.057(6) 0.165(13) -0.007(7) 0.012(6) -0.017(4)

loop_
_atom_type_symbol
_atom_type_description
_atom_type_scat_dispersion_real
_atom_type_scat_dispersion_imag
_atom_type_scat_source
C C 0.0033 0.0016 'International Tables Vol C Tables 4.2.6.8 and 6.1.1.4'
H H 0.0000 0.0000 'International Tables Vol C Tables 4.2.6.8 and 6.1.1.4'
N N 0.0061 0.0033 'International Tables Vol C Tables 4.2.6.8 and 6.1.1.4'
O O 0.0106 0.0060 'International Tables Vol C Tables 4.2.6.8 and 6.1.1.4'
Tb Tb -0.1723 4.1537 'International Tables Vol C Tables 4.2.6.8 and 6.1.1.4'
Zn Zn 0.2839 1.4301 'International Tables Vol C Tables 4.2.6.8 and 6.1.1.4'

loop_
_geom_angle_atom_site_label_1
_geom_angle_atom_site_label_2
_geom_angle_atom_site_label_3
_geom_angle
_geom_angle_site_symmetry_1
_geom_angle_site_symmetry_3
_geom_angle_publ_flag
O3 Tb1 O14 95.98(18) . . ?
O3 Tb1 O2 65.74(18) . . ?
O14 Tb1 O2 148.49(18) . . ?
O3 Tb1 O10 133.19(19) . . ?
O14 Tb1 O10 76.06(17) . . ?
O2 Tb1 O10 135.31(18) . . ?
O3 Tb1 N100 78.4(2) . . ?
O14 Tb1 N100 74.44(19) . . ?
O2 Tb1 N100 76.73(19) . . ?
O10 Tb1 N100 138.6(2) . . ?
O3 Tb1 O13 141.89(18) . . ?
O14 Tb1 O13 59.74(17) . . ?
O2 Tb1 O13 119.00(17) . . ?
O10 Tb1 O13 72.95(17) . . ?
N100 Tb1 O13 67.4(2) . . ?
O3 Tb1 O9 84.09(19) . . ?
O14 Tb1 O9 122.45(18) . . ?
O2 Tb1 O9 82.70(18) . . ?
O10 Tb1 O9 64.12(17) . . ?
N100 Tb1 O9 157.1(2) . . ?
O13 Tb1 O9 133.07(18) . . ?
O3 Tb1 O1 126.06(17) . . ?
O14 Tb1 O1 136.19(17) . . ?
O2 Tb1 O1 61.67(18) . . ?
O10 Tb1 O1 82.06(18) . . ?
N100 Tb1 O1 100.1(2) . . ?
O13 Tb1 O1 77.79(16) . . ?
O9 Tb1 O1 78.42(19) . . ?
O3 Tb1 O4 57.45(17) . . ?
O14 Tb1 O4 65.57(16) . . ?
O2 Tb1 O4 116.74(17) . . ?
O10 Tb1 O4 78.03(17) . . ?
N100 Tb1 O4 114.1(2) . . ?
O13 Tb1 O4 122.41(16) . . ?
O9 Tb1 O4 66.79(18) . . ?
O1 Tb1 O4 144.76(17) . . ?
O3 Tb1 Zn1 32.86(12) . . ?
O14 Tb1 Zn1 124.42(13) . . ?
O2 Tb1 Zn1 32.89(14) . . ?
O10 Tb1 Zn1 146.68(12) . . ?
N100 Tb1 Zn1 74.66(16) . . ?
O13 Tb1 Zn1 138.74(12) . . ?
O9 Tb1 Zn1 82.64(13) . . ?
O1 Tb1 Zn1 94.00(12) . . ?
O4 Tb1 Zn1 87.19(11) . . ?
O3 Tb1 Tb3 136.97(12) . . ?
O14 Tb1 Tb3 43.97(12) . . ?
O2 Tb1 Tb3 156.36(13) . . ?
O10 Tb1 Tb3 40.15(12) . . ?
N100 Tb1 Tb3 99.27(15) . . ?
O13 Tb1 Tb3 41.19(12) . . ?
O9 Tb1 Tb3 103.58(13) . . ?
O1 Tb1 Tb3 96.84(12) . . ?
O4 Tb1 Tb3 86.35(11) . . ?
Zn1 Tb1 Tb3 168.40(2) . . ?
O3 Tb1 Tb2 101.97(13) . . ?
O14 Tb1 Tb2 38.79(12) . . ?
O2 Tb1 Tb2 116.99(13) . . ?
O10 Tb1 Tb2 99.38(12) . . ?
N100 Tb1 Tb2 41.06(14) . . ?
O13 Tb1 Tb2 40.41(12) . . ?
O9 Tb1 Tb2 160.24(12) . . ?
O1 Tb1 Tb2 111.40(13) . . ?
O4 Tb1 Tb2 100.39(12) . . ?
Zn1 Tb1 Tb2 112.68(2) . . ?
Tb3 Tb1 Tb2 59.226(16) . . ?
O6 Tb2 O7 65.65(19) . . ?
O6 Tb2 O14 107.34(18) . . ?
O7 Tb2 O14 152.36(16) . . ?
O6 Tb2 O11 138.34(17) . . ?
O7 Tb2 O11 130.17(18) . . ?
O14 Tb2 O11 73.77(17) . . ?
O6 Tb2 O13 143.41(17) . . ?
O7 Tb2 O13 108.52(17) . . ?
O14 Tb2 O13 60.01(16) . . ?
O11 Tb2 O13 74.62(17) . . ?
O6 Tb2 N100 75.8(2) . . ?
O7 Tb2 N100 78.6(2) . . ?
O14 Tb2 N100 73.8(2) . . ?
O11 Tb2 N100 139.00(19) . . ?
O13 Tb2 N100 67.7(2) . . ?
O6 Tb2 O12 81.52(19) . . ?
O7 Tb2 O12 86.99(19) . . ?
O14 Tb2 O12 119.30(19) . . ?
O11 Tb2 O12 63.93(18) . . ?
O13 Tb2 O12 135.06(19) . . ?
N100 Tb2 O12 156.6(2) . . ?
O6 Tb2 O8 122.96(17) . . ?
O7 Tb2 O8 60.35(18) . . ?
O14 Tb2 O8 128.99(17) . . ?
O11 Tb2 O8 74.22(17) . . ?
O13 Tb2 O8 73.81(16) . . ?
N100 Tb2 O8 108.9(2) . . ?
O12 Tb2 O8 78.80(19) . . ?
O6 Tb2 O5 58.56(18) . . ?
O7 Tb2 O5 120.85(18) . . ?
O14 Tb2 O5 67.86(17) . . ?
O11 Tb2 O5 85.93(18) . . ?
O13 Tb2 O5 127.51(17) . . ?
N100 Tb2 O5 104.2(2) . . ?
O12 Tb2 O5 67.7(2) . . ?
O8 Tb2 O5 146.03(16) . . ?
O6 Tb2 Zn2 32.92(13) . . ?
O7 Tb2 Zn2 32.76(13) . . ?
O14 Tb2 Zn2 135.60(12) . . ?
O11 Tb2 Zn2 144.75(12) . . ?
O13 Tb2 Zn2 132.70(12) . . ?
N100 Tb2 Zn2 75.90(16) . . ?
O12 Tb2 Zn2 82.00(14) . . ?
O8 Tb2 Zn2 91.27(12) . . ?
O5 Tb2 Zn2 89.42(13) . . ?
O6 Tb2 Tb3 149.78(13) . . ?
O7 Tb2 Tb3 143.38(13) . . ?
O14 Tb2 Tb3 43.88(12) . . ?
O11 Tb2 Tb3 40.28(12) . . ?
O13 Tb2 Tb3 40.94(12) . . ?
N100 Tb2 Tb3 98.77(16) . . ?
O12 Tb2 Tb3 103.72(14) . . ?
O8 Tb2 Tb3 87.10(12) . . ?
O5 Tb2 Tb3 95.38(13) . . ?
Zn2 Tb2 Tb3 173.602(18) . . ?
O6 Tb2 Tb1 106.19(13) . . ?
O7 Tb2 Tb1 115.58(12) . . ?
O14 Tb2 Tb1 38.34(11) . . ?
O11 Tb2 Tb1 99.06(11) . . ?
O13 Tb2 Tb1 41.22(12) . . ?
N100 Tb2 Tb1 40.76(15) . . ?
O12 Tb2 Tb1 157.41(15) . . ?
O8 Tb2 Tb1 112.19(11) . . ?
O5 Tb2 Tb1 97.77(13) . . ?
Zn2 Tb2 Tb1 116.19(4) . . ?
Tb3 Tb2 Tb1 59.02(4) . . ?
O10 Tb3 O11 142.71(18) . . ?
O10 Tb3 O13 74.89(17) . . ?
O11 Tb3 O13 75.75(16) . . ?
O10 Tb3 N80 97.1(2) . . ?
O11 Tb3 N80 87.5(2) . . ?
O13 Tb3 N80 134.6(2) . . ?
O10 Tb3 N90 91.9(2) . . ?
O11 Tb3 N90 102.3(2) . . ?
O13 Tb3 N90 75.1(2) . . ?
N80 Tb3 N90 150.3(3) . . ?
O10 Tb3 N6 143.1(2) . . ?
O11 Tb3 N6 74.1(2) . . ?
O13 Tb3 N6 132.2(2) . . ?
N80 Tb3 N6 79.9(3) . . ?
N90 Tb3 N6 76.1(3) . . ?
O10 Tb3 N5 74.6(2) . . ?
O11 Tb3 N5 142.4(2) . . ?
O13 Tb3 N5 135.1(2) . . ?
N80 Tb3 N5 81.4(2) . . ?
N90 Tb3 N5 73.7(3) . . ?
N6 Tb3 N5 68.6(2) . . ?
O10 Tb3 O14 73.58(17) . . ?
O11 Tb3 O14 71.71(17) . . ?
O13 Tb3 O14 58.70(17) . . ?
N80 Tb3 O14 76.1(2) . . ?
N90 Tb3 O14 133.6(2) . . ?
N6 Tb3 O14 138.6(2) . . ?
N5 Tb3 O14 138.02(19) . . ?
O10 Tb3 Tb1 40.69(13) . . ?
O11 Tb3 Tb1 102.21(13) . . ?
O13 Tb3 Tb1 42.90(12) . . ?
N80 Tb3 Tb1 103.54(17) . . ?
N90 Tb3 Tb1 101.68(19) . . ?
N6 Tb3 Tb1 175.0(2) . . ?
N5 Tb3 Tb1 115.31(16) . . ?
O14 Tb3 Tb1 40.61(10) . . ?
O10 Tb3 Tb2 102.45(14) . . ?
O11 Tb3 Tb2 40.70(12) . . ?
O13 Tb3 Tb2 41.79(12) . . ?
N80 Tb3 Tb2 100.68(18) . . ?
N90 Tb3 Tb2 105.0(2) . . ?
N6 Tb3 Tb2 114.26(18) . . ?
N5 Tb3 Tb2 176.66(16) . . ?
O14 Tb3 Tb2 41.02(12) . . ?
Tb1 Tb3 Tb2 61.76(4) . . ?
O2 Zn1 O3 78.0(2) . . ?
O2 Zn1 N1 89.1(3) . . ?
O3 Zn1 N1 147.5(2) . . ?
O2 Zn1 N2 137.1(2) . . ?
O3 Zn1 N2 87.7(2) . . ?
N1 Zn1 N2 81.7(3) . . ?
O2 Zn1 N60 116.0(2) . . ?
O3 Zn1 N60 110.3(2) . . ?
N1 Zn1 N60 102.2(3) . . ?
N2 Zn1 N60 106.8(3) . . ?
O2 Zn1 Tb1 39.35(14) . . ?
O3 Zn1 Tb1 38.64(16) . . ?
N1 Zn1 Tb1 122.1(2) . . ?
N2 Zn1 Tb1 115.79(18) . . ?
N60 Zn1 Tb1 120.96(17) . . ?
N70 Zn2 O7 115.1(3) . . ?
N70 Zn2 N4 111.4(3) . . ?
O7 Zn2 N4 89.1(3) . . ?
N70 Zn2 O6 101.2(3) . . ?
O7 Zn2 O6 77.3(2) . . ?
N4 Zn2 O6 147.4(2) . . ?
N70 Zn2 N3 106.7(3) . . ?
O7 Zn2 N3 137.7(2) . . ?
N4 Zn2 N3 81.7(3) . . ?
O6 Zn2 N3 88.5(3) . . ?
N70 Zn2 Tb2 111.8(2) . . ?
O7 Zn2 Tb2 39.00(15) . . ?
N4 Zn2 Tb2 123.1(2) . . ?
O6 Zn2 Tb2 38.38(16) . . ?
N3 Zn2 Tb2 118.0(2) . . ?
C8 N1 C9 124.6(8) . . ?
C8 N1 Zn1 127.0(7) . . ?
C9 N1 Zn1 108.4(6) . . ?
C11 N2 C10 123.4(8) . . ?
C11 N2 Zn1 123.6(6) . . ?
C10 N2 Zn1 112.7(6) . . ?
C26 N3 C27 121.5(8) . . ?
C26 N3 Zn2 125.0(6) . . ?
C27 N3 Zn2 113.5(6) . . ?
C29 N4 C28 124.1(8) . . ?
C29 N4 Zn2 126.5(7) . . ?
C28 N4 Zn2 109.4(6) . . ?
C44 N5 C45 116.0(8) . . ?
C44 N5 Tb3 130.8(6) . . ?
C45 N5 Tb3 113.2(6) . . ?
C47 N6 C46 118.7(8) . . ?
C47 N6 Tb3 129.1(7) . . ?
C46 N6 Tb3 112.2(6) . . ?
C2 O1 C1 114.9(6) . . ?
C2 O1 Tb1 117.6(5) . . ?
C1 O1 Tb1 127.1(5) . . ?
C7 O2 Zn1 126.4(5) . . ?
C7 O2 Tb1 124.4(5) . . ?
Zn1 O2 Tb1 107.8(2) . . ?
C17 O3 Zn1 120.8(5) . . ?
C17 O3 Tb1 130.7(4) . . ?
Zn1 O3 Tb1 108.5(2) . . ?
C16 O4 C18 117.8(7) . . ?
C16 O4 Tb1 111.2(4) . . ?
C18 O4 Tb1 130.1(5) . . ?
C20 O5 C19 118.0(7) . . ?
C20 O5 Tb2 113.7(4) . . ?
C19 O5 Tb2 127.5(6) . . ?
C25 O6 Zn2 121.4(5) . . ?
C25 O6 Tb2 129.7(5) . . ?
Zn2 O6 Tb2 108.7(2) . . ?
C35 O7 Zn2 124.6(5) . . ?
C35 O7 Tb2 127.1(5) . . ?
Zn2 O7 Tb2 108.2(2) . . ?
C34 O8 C36 115.2(7) . . ?
C34 O8 Tb2 115.6(5) . . ?
C36 O8 Tb2 127.7(5) . . ?
C38 O9 C37 114.4(6) . . ?
C38 O9 Tb1 120.2(4) . . ?
C37 O9 Tb1 124.7(5) . . ?
C43 O10 Tb3 135.7(4) . . ?
C43 O10 Tb1 124.9(4) . . ?
Tb3 O10 Tb1 99.16(18) . . ?
C53 O11 Tb3 136.0(5) . . ?
C53 O11 Tb2 124.8(5) . . ?
Tb3 O11 Tb2 99.02(17) . . ?
C52 O12 C54 114.5(6) . . ?
C52 O12 Tb2 118.4(5) . . ?
C54 O12 Tb2 126.4(5) . . ?
Tb3 O13 Tb2 97.27(17) . . ?
Tb3 O13 Tb1 95.91(18) . . ?
Tb2 O13 Tb1 98.37(19) . . ?
Tb1 O14 Tb2 102.87(18) . . ?
Tb1 O14 Tb3 95.42(17) . . ?
Tb2 O14 Tb3 95.10(18) . . ?
N61 N60 Zn1 109.9(7) . . ?
N60 N61 N62 169.9(14) . . ?
N71 N70 Zn2 115.0(7) . . ?
N70 N71 N72 160.9(10) . . ?
N81 N80 Tb3 137.1(7) . . ?
N80 N81 N82 178.9(13) . . ?
N91 N90 Tb3 134.1(8) . . ?
N90 N91 N92 177.8(12) . . ?
N101 N100 Tb1 132.2(5) . . ?
N101 N100 Tb2 129.6(5) . . ?
Tb1 N100 Tb2 98.2(2) . . ?
N102 N101 N100 179.0(8) . . ?
N120 C120 C121 165(2) . . ?
N130 C130 C131 178.3(19) . . ?
N140 C140 C141 169(3) . . ?
C3 C2 O1 126.7(8) . . ?
C3 C2 C7 121.3(8) . . ?
O1 C2 C7 112.0(7) . . ?
C4 C3 C2 120.1(10) . . ?
C5 C4 C3 120.7(9) . . ?
C4 C5 C6 122.1(9) . . ?
C5 C6 C7 118.4(9) . . ?
C5 C6 C8 119.2(8) . . ?
C7 C6 C8 122.4(8) . . ?
O2 C7 C2 116.9(7) . . ?
O2 C7 C6 125.9(8) . . ?
C2 C7 C6 117.1(7) . . ?
N1 C8 C6 126.2(8) . . ?
N1 C9 C10 109.7(7) . . ?
N2 C10 C9 110.5(8) . . ?
N2 C11 C12 125.4(8) . . ?
C17 C12 C13 118.4(8) . . ?
C17 C12 C11 123.6(8) . . ?
C13 C12 C11 117.9(8) . . ?
C14 C13 C12 121.3(9) . . ?
C13 C14 C15 119.8(9) . . ?
C16 C15 C14 120.0(9) . . ?
C15 C16 O4 125.3(8) . . ?
C15 C16 C17 121.8(8) . . ?
O4 C16 C17 112.9(7) . . ?
O3 C17 C12 124.1(7) . . ?
O3 C17 C16 117.1(7) . . ?
C12 C17 C16 118.7(7) . . ?
C21 C20 C25 123.6(9) . . ?
C21 C20 O5 123.2(8) . . ?
C25 C20 O5 113.2(7) . . ?
C20 C21 C22 117.5(10) . . ?
C23 C22 C21 120.8(10) . . ?
C22 C23 C24 121.7(10) . . ?
C25 C24 C23 117.9(8) . . ?
C25 C24 C26 122.9(8) . . ?
C23 C24 C26 119.0(9) . . ?
O6 C25 C20 116.5(8) . . ?
O6 C25 C24 125.0(8) . . ?
C20 C25 C24 118.4(8) . . ?
N3 C26 C24 126.1(9) . . ?
N3 C27 C28 108.9(7) . . ?
N4 C28 C27 109.5(8) . . ?
N4 C29 C30 125.7(9) . . ?
C35 C30 C29 124.1(8) . . ?
C35 C30 C31 118.1(9) . . ?
C29 C30 C31 117.8(8) . . ?
C32 C31 C30 121.5(9) . . ?
C31 C32 C33 120.2(9) . . ?
C34 C33 C32 120.4(10) . . ?
C33 C34 O8 125.7(8) . . ?
C33 C34 C35 122.1(8) . . ?
O8 C34 C35 112.2(7) . . ?
O7 C35 C30 124.6(8) . . ?
O7 C35 C34 117.7(7) . . ?
C30 C35 C34 117.7(8) . . ?
O9 C38 C39 125.7(7) . . ?
O9 C38 C43 114.3(6) . . ?
C39 C38 C43 120.0(7) . . ?
C40 C39 C38 121.0(8) . . ?
C39 C40 C41 120.4(8) . . ?
C40 C41 C42 120.8(8) . . ?
C43 C42 C41 118.3(7) . . ?
C43 C42 C44 125.9(7) . . ?
C41 C42 C44 115.8(7) . . ?
O10 C43 C42 124.7(6) . . ?
O10 C43 C38 115.8(6) . . ?
C42 C43 C38 119.5(7) . . ?
N5 C44 C42 126.6(8) . . ?
C46 C45 N5 114.6(10) . . ?
C45 C46 N6 113.4(12) . . ?
N6 C47 C48 129.6(8) . . ?
C49 C48 C47 116.6(9) . . ?
C49 C48 C53 118.5(9) . . ?
C47 C48 C53 124.8(7) . . ?
C50 C49 C48 121.3(10) . . ?
C49 C50 C51 120.6(10) . . ?
C52 C51 C50 120.3(11) . . ?
O12 C52 C51 124.2(9) . . ?
O12 C52 C53 115.6(7) . . ?
C51 C52 C53 120.2(9) . . ?
O11 C53 C52 117.1(7) . . ?
O11 C53 C48 124.0(7) . . ?
C52 C53 C48 118.9(7) . . ?

loop_
_geom_bond_atom_site_label_1
_geom_bond_atom_site_label_2
_geom_bond_distance
_geom_bond_site_symmetry_2
_geom_bond_publ_flag
Tb1 O3 2.329(6) . ?
Tb1 O14 2.337(4) . ?
Tb1 O2 2.356(5) . ?
Tb1 O10 2.360(5) . ?
Tb1 N100 2.423(7) . ?
Tb1 O13 2.446(5) . ?
Tb1 O9 2.493(5) . ?
Tb1 O1 2.570(6) . ?
Tb1 O4 2.877(6) . ?
Tb1 Zn1 3.538(2) . ?
Tb1 Tb3 3.574(2) . ?
Tb1 Tb2 3.6728(19) . ?
Tb2 O6 2.333(6) . ?
Tb2 O7 2.359(5) . ?
Tb2 O14 2.360(5) . ?
Tb2 O11 2.365(5) . ?
Tb2 O13 2.406(5) . ?
Tb2 N100 2.437(6) . ?
Tb2 O12 2.522(5) . ?
Tb2 O8 2.683(6) . ?
Tb2 O5 2.775(6) . ?
Tb2 Zn2 3.559(2) . ?
Tb2 Tb3 3.5821(17) . ?
Tb3 O10 2.335(5) . ?
Tb3 O11 2.345(5) . ?
Tb3 O13 2.366(5) . ?
Tb3 N80 2.427(7) . ?
Tb3 N90 2.450(9) . ?
Tb3 N6 2.485(7) . ?
Tb3 N5 2.488(7) . ?
Tb3 O14 2.493(5) . ?
Zn1 O2 2.017(6) . ?
Zn1 O3 2.024(5) . ?
Zn1 N1 2.056(7) . ?
Zn1 N2 2.057(7) . ?
Zn1 N60 2.179(7) . ?
Zn2 N70 2.016(8) . ?
Zn2 O7 2.028(6) . ?
Zn2 N4 2.029(7) . ?
Zn2 O6 2.042(6) . ?
Zn2 N3 2.045(8) . ?
N1 C8 1.269(12) . ?
N1 C9 1.459(12) . ?
N2 C11 1.260(11) . ?
N2 C10 1.469(11) . ?
N3 C26 1.241(12) . ?
N3 C27 1.481(11) . ?
N4 C29 1.276(12) . ?
N4 C28 1.453(12) . ?
N5 C44 1.283(10) . ?
N5 C45 1.471(11) . ?
N6 C47 1.277(11) . ?
N6 C46 1.461(14) . ?
O1 C2 1.379(10) . ?
O1 C1 1.445(10) . ?
O2 C7 1.324(9) . ?
O3 C17 1.335(9) . ?
O4 C16 1.389(10) . ?
O4 C18 1.423(10) . ?
O5 C20 1.391(11) . ?
O5 C19 1.421(11) . ?
O6 C25 1.335(10) . ?
O7 C35 1.320(9) . ?
O8 C34 1.394(10) . ?
O8 C36 1.451(10) . ?
O9 C38 1.371(9) . ?
O9 C37 1.419(10) . ?
O10 C43 1.354(8) . ?
O11 C53 1.334(8) . ?
O12 C52 1.369(10) . ?
O12 C54 1.448(11) . ?
N60 N61 1.058(9) . ?
N61 N62 1.188(10) . ?
N70 N71 1.016(6) . ?
N71 N72 1.180(7) . ?
N80 N81 1.120(8) . ?
N81 N82 1.155(10) . ?
N90 N91 1.152(9) . ?
N91 N92 1.156(10) . ?
N100 N101 1.186(8) . ?
N101 N102 1.139(8) . ?
N120 C120 1.052(17) . ?
C120 C121 1.351(17) . ?
N130 C130 1.091(14) . ?
C130 C131 1.398(15) . ?
N140 C140 1.106(8) . ?
C140 C141 1.429(8) . ?
C2 C3 1.373(12) . ?
C2 C7 1.413(12) . ?
C3 C4 1.367(14) . ?
C4 C5 1.326(15) . ?
C5 C6 1.414(13) . ?
C6 C7 1.417(11) . ?
C6 C8 1.459(14) . ?
C9 C10 1.513(13) . ?
C11 C12 1.457(12) . ?
C12 C17 1.395(12) . ?
C12 C13 1.414(13) . ?
C13 C14 1.361(14) . ?
C14 C15 1.381(14) . ?
C15 C16 1.361(11) . ?
C16 C17 1.396(11) . ?
C20 C21 1.371(13) . ?
C20 C25 1.382(12) . ?
C21 C22 1.394(15) . ?
C22 C23 1.358(15) . ?
C23 C24 1.410(13) . ?
C24 C25 1.405(12) . ?
C24 C26 1.457(13) . ?
C27 C28 1.530(14) . ?
C29 C30 1.432(14) . ?
C30 C35 1.403(11) . ?
C30 C31 1.434(13) . ?
C31 C32 1.339(15) . ?
C32 C33 1.374(14) . ?
C33 C34 1.353(12) . ?
C34 C35 1.406(12) . ?
C38 C39 1.378(11) . ?
C38 C43 1.425(10) . ?
C39 C40 1.342(13) . ?
C40 C41 1.389(13) . ?
C41 C42 1.417(11) . ?
C42 C43 1.384(11) . ?
C42 C44 1.440(11) . ?
C45 C46 1.374(18) . ?
C47 C48 1.408(13) . ?
C48 C49 1.399(12) . ?
C48 C53 1.411(12) . ?
C49 C50 1.334(17) . ?
C50 C51 1.379(17) . ?
C51 C52 1.373(12) . ?
C52 C53 1.391(12) . ?
